data_2235253
loop_
_publ_author_name
'El-Brollosy, Nasser R.'
'Attia, Mohamed I.'
'El-Emam, Ali A.'
'Ng, Seik Weng'
'Tiekink, Edward R. T.'

_publ_section_title
;
 2-[(Cyclohex-3-en-1-ylmethoxy)methyl]-6-phenyl-1,2,4-triazine-3,5(2<i>H</i>,4<i>H</i>)-dione
;
_journal_coeditor_code SU2425
_journal_issue 6
_journal_name_full 'Acta Crystallographica Section E'
_journal_page_first o1776
_journal_page_last o1777
_journal_paper_doi 10.1107/S1600536812021198
_journal_volume 68
_journal_year 2012
_chemical_formula_iupac 'C17 H19 N3 O3'
_chemical_formula_moiety 'C17 H19 N3 O3'
_chemical_formula_sum 'C17 H19 N3 O3'
_chemical_formula_weight 313.35
_chemical_name_systematic
;
2-[(Cyclohex-3-en-1-ylmethoxy)methyl]-6-phenyl-1,2,4-triazine-
3,5(2<i>H</i>,4<i>H</i>)-dione
;
_space_group_IT_number 7
_symmetry_cell_setting monoclinic
_symmetry_space_group_name_Hall 'P -2yc'
_symmetry_space_group_name_H-M 'P 1 c 1'
_atom_sites_solution_hydrogens geom
_atom_sites_solution_primary direct
_atom_sites_solution_secondary difmap
_audit_creation_method SHELXL-97
_cell_angle_alpha 90.00
_cell_angle_beta 101.538(12)
_cell_angle_gamma 90.00
_cell_formula_units_Z 2
_cell_length_a 4.7924(6)
_cell_length_b 13.7083(19)
_cell_length_c 11.8293(15)
_cell_measurement_reflns_used 801
_cell_measurement_temperature 100(2)
_cell_measurement_theta_max 27.5022
_cell_measurement_theta_min 2.2965
_cell_volume 761.43(17)
_computing_cell_refinement 'CrysAlis PRO (Agilent, 2011)'
_computing_data_collection 'CrysAlis PRO (Agilent, 2011)'
_computing_data_reduction 'CrysAlis PRO (Agilent, 2011)'
_computing_molecular_graphics
;
ORTEP-3 (Farrugia, 1997) and DIAMOND (Brandenburg, 2006)
;
_computing_publication_material 'publCIF (Westrip, 2010)'
_computing_structure_refinement 'SHELXL97 (Sheldrick, 2008)'
_computing_structure_solution 'SHELXS97 (Sheldrick, 2008)'
_diffrn_ambient_temperature 100(2)
_diffrn_detector_area_resol_mean 10.4041
_diffrn_measured_fraction_theta_full 0.999
_diffrn_measured_fraction_theta_max 0.999
_diffrn_measurement_device_type 'Agilent SuperNova Dual diffractometer with an Atlas detector'
_diffrn_measurement_method '\w scan'
_diffrn_radiation_monochromator Mirror
_diffrn_radiation_source 'SuperNova (Mo) X-ray Source'
_diffrn_radiation_type MoK\a
_diffrn_radiation_wavelength 0.71073
_diffrn_reflns_av_R_equivalents 0.0782
_diffrn_reflns_av_sigmaI/netI 0.1200
_diffrn_reflns_limit_h_max 6
_diffrn_reflns_limit_h_min -5
_diffrn_reflns_limit_k_max 17
_diffrn_reflns_limit_k_min -17
_diffrn_reflns_limit_l_max 15
_diffrn_reflns_limit_l_min -15
_diffrn_reflns_number 4230
_diffrn_reflns_theta_full 27.49
_diffrn_reflns_theta_max 27.49
_diffrn_reflns_theta_min 2.30
_diffrn_standards_decay_% 0
_diffrn_standards_interval_count 0
_diffrn_standards_interval_time 0
_diffrn_standards_number 0
_exptl_absorpt_coefficient_mu 0.096
_exptl_absorpt_correction_T_max 1.0000
_exptl_absorpt_correction_T_min 0.80580
_exptl_absorpt_correction_type multi-scan
_exptl_absorpt_process_details '(CrysAlis PRO; Agilent, 2011)'
_exptl_crystal_colour colourless
_exptl_crystal_density_diffrn 1.367
_exptl_crystal_density_method 'not measured'
_exptl_crystal_description plate
_exptl_crystal_F_000 332
_exptl_crystal_size_max 0.35
_exptl_crystal_size_mid 0.15
_exptl_crystal_size_min 0.03
_refine_diff_density_max 0.243
_refine_diff_density_min -0.303
_refine_ls_extinction_method none
_refine_ls_goodness_of_fit_ref 1.035
_refine_ls_hydrogen_treatment constr
_refine_ls_matrix_type full
_refine_ls_number_parameters 212
_refine_ls_number_reflns 1757
_refine_ls_number_restraints 4
_refine_ls_restrained_S_all 1.034
_refine_ls_R_factor_all 0.1120
_refine_ls_R_factor_gt 0.0612
_refine_ls_shift/su_max 0.002
_refine_ls_shift/su_mean 0.000
_refine_ls_structure_factor_coef Fsqd
_refine_ls_weighting_details 'calc w=1/[\s^2^(Fo^2^)+(0.0421P)^2^] where P=(Fo^2^+2Fc^2^)/3'
_refine_ls_weighting_scheme calc
_refine_ls_wR_factor_gt 0.1058
_refine_ls_wR_factor_ref 0.1328
_reflns_number_gt 1158
_reflns_number_total 1757
_reflns_threshold_expression I>2\s(I)
_cod_data_source_file su2425.cif
_cod_data_source_block I
_cod_original_sg_symbol_H-M 'P c'
_cod_database_code 2235253
_cod_database_fobs_code 2235253

loop_
_symmetry_equiv_pos_as_xyz
'x, y, z'
'x, -y, z+1/2'

loop_
_atom_site_type_symbol
_atom_site_label
_atom_site_fract_x
_atom_site_fract_y
_atom_site_fract_z
_atom_site_U_iso_or_equiv
_atom_site_adp_type
_atom_site_calc_flag
_atom_site_refinement_flags
_atom_site_occupancy
_atom_site_symmetry_multiplicity
_atom_site_disorder_assembly
_atom_site_disorder_group
O O1 0.4970(7) 0.7062(3) 0.4998(3) 0.0321(9) Uani d . 1 1 . .
O O2 1.2011(7) 0.4812(3) 0.5519(3) 0.0245(8) Uani d . 1 1 . .
O O3 0.9583(7) 0.3645(2) 0.8023(3) 0.0228(8) Uani d . 1 1 . .
N N1 0.8476(9) 0.5948(3) 0.5278(4) 0.0205(9) Uani d . 1 1 . .
H H1 0.8696 0.6052 0.4567 0.025 Uiso calc R 1 1 . .
N N2 0.9682(7) 0.5123(3) 0.7000(3) 0.0190(10) Uani d . 1 1 . .
N N3 0.7856(7) 0.5669(3) 0.7480(3) 0.0194(9) Uani d . 1 1 . .
C C1 0.4436(9) 0.6924(4) 0.7489(4) 0.0201(11) Uani d . 1 1 . .
C C2 0.2789(10) 0.7697(4) 0.6974(5) 0.0253(12) Uani d . 1 1 . .
H H2 0.2844 0.7872 0.6202 0.030 Uiso calc R 1 1 . .
C C3 0.1041(10) 0.8224(4) 0.7579(5) 0.0275(13) Uani d . 1 1 . .
H H3 -0.0072 0.8754 0.7221 0.033 Uiso calc R 1 1 . .
C C4 0.0957(11) 0.7960(4) 0.8709(5) 0.0244(12) Uani d . 1 1 . .
H H4 -0.0211 0.8315 0.9125 0.029 Uiso calc R 1 1 . .
C C5 0.2553(10) 0.7192(4) 0.9223(5) 0.0260(12) Uani d . 1 1 . .
H H5 0.2458 0.7011 0.9989 0.031 Uiso calc R 1 1 . .
C C6 0.4310(11) 0.6673(4) 0.8634(5) 0.0251(12) Uani d . 1 1 . .
H H6 0.5428 0.6148 0.9004 0.030 Uiso calc R 1 1 . .
C C7 0.6321(9) 0.6348(4) 0.6886(4) 0.0205(11) Uani d . 1 1 . .
C C8 0.6423(10) 0.6503(4) 0.5652(4) 0.0209(11) Uani d . 1 1 . .
C C9 1.0207(10) 0.5252(4) 0.5896(4) 0.0185(11) Uani d . 1 1 . .
C C10 1.1326(10) 0.4421(4) 0.7787(4) 0.0217(11) Uani d . 1 1 . .
H H10A 1.2888 0.4159 0.7441 0.026 Uiso calc R 1 1 . .
H H10B 1.2188 0.4752 0.8517 0.026 Uiso calc R 1 1 . .
C C11 0.8986(11) 0.2912(4) 0.7141(5) 0.0252(12) Uani d . 1 1 . .
H H11A 1.0778 0.2701 0.6920 0.030 Uiso calc R 1 1 . .
H H11B 0.7715 0.3182 0.6449 0.030 Uiso calc R 1 1 . .
C C12 0.7570(10) 0.2050(4) 0.7590(4) 0.0221(11) Uani d . 1 1 B .
H H12 0.5764 0.2283 0.7801 0.027 Uiso calc R 1 1 . .
C C13 0.6801(13) 0.1266(4) 0.6644(5) 0.0376(14) Uani d . 1 1 . .
H H13A 0.5451 0.1545 0.5980 0.045 Uiso calc R 1 1 . .
H H13B 0.8544 0.1070 0.6373 0.045 Uiso calc R 1 1 . .
C C14 0.5488(12) 0.0383(4) 0.7073(6) 0.0365(14) Uani d . 1 1 B .
H H14 0.4158 -0.0003 0.6557 0.044 Uiso calc R 1 1 . .
C C15 0.6234(12) 0.0133(4) 0.8234(6) 0.0360(14) Uani d D 1 1 . .
H H15 0.5694 -0.0490 0.8468 0.043 Uiso calc R 1 1 A 1
C C16 0.779(5) 0.0777(12) 0.9093(9) 0.032(5) Uani d PD 0.51(2) 1 B 1
H H16A 0.9165 0.0382 0.9644 0.039 Uiso calc PR 0.51(2) 1 B 1
H H16B 0.6429 0.1066 0.9529 0.039 Uiso calc PR 0.51(2) 1 B 1
C C16' 0.837(5) 0.0637(12) 0.9049(10) 0.032(5) Uani d PD 0.49 1 B 2
H H16C 1.0033 0.0199 0.9266 0.039 Uiso calc PR 0.49(2) 1 B 2
H H16D 0.7602 0.0758 0.9753 0.039 Uiso calc PR 0.49(2) 1 B 2
C C17 0.9405(10) 0.1602(4) 0.8654(5) 0.0253(12) Uani d D 1 1 . .
H H17A 1.1188 0.1347 0.8463 0.030 Uiso calc R 1 1 B 1
H H17B 0.9912 0.2105 0.9261 0.030 Uiso calc R 1 1 B 1

loop_
_atom_site_aniso_label
_atom_site_aniso_U_11
_atom_site_aniso_U_22
_atom_site_aniso_U_33
_atom_site_aniso_U_12
_atom_site_aniso_U_13
_atom_site_aniso_U_23
O1 0.032(2) 0.039(2) 0.026(2) 0.0098(18) 0.0082(17) 0.0077(19)
O2 0.0274(18) 0.027(2) 0.0197(19) 0.0025(16) 0.0073(16) -0.0009(16)
O3 0.032(2) 0.0200(19) 0.0175(18) -0.0002(16) 0.0074(16) -0.0005(15)
N1 0.028(2) 0.021(2) 0.014(2) 0.0002(18) 0.0081(18) 0.0006(17)
N2 0.024(2) 0.018(2) 0.015(2) 0.0027(18) 0.0042(19) -0.0017(19)
N3 0.016(2) 0.022(2) 0.021(2) -0.0021(18) 0.0038(18) -0.0020(19)
C1 0.017(2) 0.020(3) 0.023(3) -0.006(2) 0.004(2) -0.002(2)
C2 0.029(3) 0.024(3) 0.023(3) -0.007(2) 0.005(2) -0.002(2)
C3 0.022(3) 0.023(3) 0.037(3) 0.002(2) 0.005(3) -0.002(3)
C4 0.027(3) 0.022(3) 0.026(3) -0.003(2) 0.011(2) -0.008(2)
C5 0.025(3) 0.029(3) 0.025(3) -0.006(2) 0.008(2) -0.002(2)
C6 0.024(3) 0.026(3) 0.026(3) -0.005(2) 0.006(2) -0.001(3)
C7 0.017(3) 0.021(3) 0.023(3) -0.004(2) 0.004(2) 0.001(2)
C8 0.025(3) 0.021(3) 0.017(3) -0.002(2) 0.005(2) -0.001(2)
C9 0.022(3) 0.020(3) 0.014(3) -0.005(2) 0.004(2) 0.000(2)
C10 0.024(3) 0.021(3) 0.021(3) -0.005(2) 0.005(2) 0.002(2)
C11 0.035(3) 0.022(3) 0.019(2) -0.001(2) 0.005(2) -0.003(2)
C12 0.021(2) 0.021(3) 0.024(3) 0.003(2) 0.004(2) 0.001(2)
C13 0.047(3) 0.027(3) 0.033(3) -0.004(3) -0.006(3) -0.004(3)
C14 0.034(3) 0.030(3) 0.048(4) -0.011(3) 0.012(3) -0.011(3)
C15 0.033(3) 0.021(3) 0.053(4) -0.003(3) 0.007(3) 0.004(3)
C16 0.014(8) 0.029(6) 0.055(5) 0.013(6) 0.008(4) 0.012(4)
C16' 0.014(8) 0.029(6) 0.055(5) 0.013(6) 0.008(4) 0.012(4)
C17 0.028(3) 0.022(3) 0.025(3) -0.002(2) 0.002(2) 0.005(2)

loop_
_atom_type_symbol
_atom_type_description
_atom_type_scat_dispersion_real
_atom_type_scat_dispersion_imag
_atom_type_scat_source
C C 0.0033 0.0000 'International Tables Vol C Tables 4.2.6.8 and 6.1.1.4'
H H 0.0000 0.0000 'International Tables Vol C Tables 4.2.6.8 and 6.1.1.4'
N N 0.0061 0.0000 'International Tables Vol C Tables 4.2.6.8 and 6.1.1.4'
O O 0.0106 0.0000 'International Tables Vol C Tables 4.2.6.8 and 6.1.1.4'

loop_
_geom_angle_atom_site_label_1
_geom_angle_atom_site_label_2
_geom_angle_atom_site_label_3
_geom_angle
C10 O3 C11 115.1(3)
C9 N1 C8 127.1(4)
C9 N1 H1 116.4
C8 N1 H1 116.4
N3 N2 C9 125.1(4)
N3 N2 C10 114.1(4)
C9 N2 C10 120.6(4)
C7 N3 N2 120.7(4)
C2 C1 C6 118.6(5)
C2 C1 C7 122.8(4)
C6 C1 C7 118.6(4)
C1 C2 C3 120.9(5)
C1 C2 H2 119.6
C3 C2 H2 119.6
C4 C3 C2 119.3(5)
C4 C3 H3 120.3
C2 C3 H3 120.3
C5 C4 C3 120.3(5)
C5 C4 H4 119.9
C3 C4 H4 119.9
C4 C5 C6 120.7(5)
C4 C5 H5 119.6
C6 C5 H5 119.6
C5 C6 C1 120.2(5)
C5 C6 H6 119.9
C1 C6 H6 119.9
N3 C7 C1 117.0(4)
N3 C7 C8 120.4(4)
C1 C7 C8 122.6(4)
O1 C8 N1 120.0(4)
O1 C8 C7 126.4(5)
N1 C8 C7 113.6(4)
O2 C9 N1 123.3(4)
O2 C9 N2 124.0(4)
N1 C9 N2 112.6(4)
O3 C10 N2 111.0(4)
O3 C10 H10A 109.4
N2 C10 H10A 109.4
O3 C10 H10B 109.4
N2 C10 H10B 109.4
H10A C10 H10B 108.0
O3 C11 C12 109.3(4)
O3 C11 H11A 109.8
C12 C11 H11A 109.8
O3 C11 H11B 109.8
C12 C11 H11B 109.8
H11A C11 H11B 108.3
C11 C12 C17 112.5(4)
C11 C12 C13 110.4(4)
C17 C12 C13 109.5(4)
C11 C12 H12 108.1
C17 C12 H12 108.1
C13 C12 H12 108.1
C14 C13 C12 111.9(5)
C14 C13 H13A 109.2
C12 C13 H13A 109.2
C14 C13 H13B 109.2
C12 C13 H13B 109.2
H13A C13 H13B 107.9
C15 C14 C13 119.4(5)
C15 C14 H14 120.3
C13 C14 H14 120.3
C14 C15 C16' 123.6(6)
C14 C15 C16 122.8(6)
C14 C15 H15 118.6
C16' C15 H15 115.8
C16 C15 H15 118.6
C15 C16 C17 116.2(8)
C15 C16 H16A 108.2
C17 C16 H16A 108.2
C15 C16 H16B 108.2
C17 C16 H16B 108.2
H16A C16 H16B 107.4
C15 C16' C17 116.5(8)
C15 C16' H16C 108.2
C17 C16' H16C 108.2
C15 C16' H16D 108.2
C17 C16' H16D 108.2
H16C C16' H16D 107.3
C16' C17 C12 116.0(7)
C16 C17 C12 109.6(8)
C16' C17 H17A 96.5
C16 C17 H17A 109.8
C12 C17 H17A 109.7
C16' C17 H17B 115.5
C16 C17 H17B 109.7
C12 C17 H17B 109.7
H17A C17 H17B 108.2

loop_
_geom_bond_atom_site_label_1
_geom_bond_atom_site_label_2
_geom_bond_distance
O1 C8 1.207(6)
O2 C9 1.210(5)
O3 C10 1.415(6)
O3 C11 1.435(6)
N1 C9 1.375(6)
N1 C8 1.385(6)
N1 H1 0.8800
N2 N3 1.359(5)
N2 C9 1.390(5)
N2 C10 1.456(6)
N3 C7 1.301(6)
C1 C2 1.387(7)
C1 C6 1.410(7)
C1 C7 1.486(6)
C2 C3 1.406(7)
C2 H2 0.9500
C3 C4 1.392(7)
C3 H3 0.9500
C4 C5 1.371(7)
C4 H4 0.9500
C5 C6 1.391(7)
C5 H5 0.9500
C6 H6 0.9500
C7 C8 1.486(6)
C10 H10A 0.9900
C10 H10B 0.9900
C11 C12 1.510(7)
C11 H11A 0.9900
C11 H11B 0.9900
C12 C17 1.514(7)
C12 C13 1.543(8)
C12 H12 1.0000
C13 C14 1.499(8)
C13 H13A 0.9900
C13 H13B 0.9900
C14 C15 1.390(9)
C14 H14 0.9500
C15 C16' 1.435(11)
C15 C16 1.437(11)
C15 H15 0.9500
C16 C17 1.521(9)
C16 H16A 0.9900
C16 H16B 0.9900
C16' C17 1.519(10)
C16' H16C 0.9900
C16' H16D 0.9900
C17 H17A 0.9900
C17 H17B 0.9900

loop_
_geom_hbond_atom_site_label_D
_geom_hbond_atom_site_label_H
_geom_hbond_atom_site_label_A
_geom_hbond_site_symmetry_A
_geom_hbond_distance_DH
_geom_hbond_distance_HA
_geom_hbond_distance_DA
_geom_hbond_angle_DHA
N1 H1 O3 2_564 0.88 2.00 2.877(5) 174
C2 H2 O1 . 0.95 2.21 2.880(7) 127
C10 H10B O2 2_565 0.99 2.46 3.352(6) 150

loop_
_geom_torsion_atom_site_label_1
_geom_torsion_atom_site_label_2
_geom_torsion_atom_site_label_3
_geom_torsion_atom_site_label_4
_geom_torsion
C9 N2 N3 C7 3.3(6)
C10 N2 N3 C7 177.7(4)
C6 C1 C2 C3 0.4(7)
C7 C1 C2 C3 -179.8(5)
C1 C2 C3 C4 -0.4(7)
C2 C3 C4 C5 -0.3(8)
C3 C4 C5 C6 1.0(8)
C4 C5 C6 C1 -1.0(7)
C2 C1 C6 C5 0.3(7)
C7 C1 C6 C5 -179.5(4)
N2 N3 C7 C1 -178.5(4)
N2 N3 C7 C8 3.3(7)
C2 C1 C7 N3 177.0(5)
C6 C1 C7 N3 -3.2(6)
C2 C1 C7 C8 -4.9(7)
C6 C1 C7 C8 174.9(4)
C9 N1 C8 O1 -177.0(5)
C9 N1 C8 C7 4.6(7)
N3 C7 C8 O1 174.8(5)
C1 C7 C8 O1 -3.2(8)
N3 C7 C8 N1 -6.9(6)
C1 C7 C8 N1 175.1(4)
C8 N1 C9 O2 -178.0(5)
C8 N1 C9 N2 1.1(7)
N3 N2 C9 O2 173.6(4)
C10 N2 C9 O2 -0.4(7)
N3 N2 C9 N1 -5.5(6)
C10 N2 C9 N1 -179.5(4)
C11 O3 C10 N2 79.3(5)
N3 N2 C10 O3 71.6(5)
C9 N2 C10 O3 -113.8(4)
C10 O3 C11 C12 170.0(4)
O3 C11 C12 C17 -59.4(5)
O3 C11 C12 C13 177.9(4)
C11 C12 C13 C14 177.9(5)
C17 C12 C13 C14 53.4(6)
C12 C13 C14 C15 -29.4(7)
C13 C14 C15 C16' -4.5(16)
C13 C14 C15 C16 12.3(16)
C14 C15 C16 C17 -19(3)
C16' C15 C16 C17 79(3)
C14 C15 C16' C17 12(3)
C16 C15 C16' C17 -79(3)
C15 C16' C17 C16 79(3)
C15 C16' C17 C12 15(2)
C15 C16 C17 C16' -78(3)
C15 C16 C17 C12 43(2)
C11 C12 C17 C16' -170.4(12)
C13 C12 C17 C16' -47.1(12)
C11 C12 C17 C16 177.0(10)
C13 C12 C17 C16 -59.8(11)
